data_2224970
loop_
_publ_author_name
'Asghar, Muhammad Nadeem'
'\,Sahin, Onur'
'Arshad, Muhammad Nadeem'
'Mazhar, Uzma'
'Khan, Islam Ullah'
'B\"uy\"ukg\"ung\"or, Orhan'

_publ_section_title
;
 Poly[[di-\m-aqua-(\m-4-formyl-2-methoxyphenolato)disodium]
 4-formyl-2-methoxyphenolate]
;
_journal_coeditor_code HB5277
_journal_issue 2
_journal_name_full 'Acta Crystallographica Section E'
_journal_page_first m149
_journal_page_last m150
_journal_paper_doi 10.1107/S1600536810000711
_journal_volume 66
_journal_year 2010
_chemical_formula_iupac '[Na2 (C8 H7 O3) (H2 O)4] (C8 H7 O3)'
_chemical_formula_moiety 'C8 H15 Na2 O7+, C8 H7 O3 -'
_chemical_formula_sum 'C16 H22 Na2 O10'
_chemical_formula_weight 420.32
_chemical_name_systematic
;
Poly[[di-\m-aqua-(\m-4-formyl-2-methoxyphenolato)disodium]
4-formyl-2-methoxyphenolate]
;
_space_group_IT_number 62
_symmetry_cell_setting orthorhombic
_symmetry_space_group_name_Hall '-P 2ac 2n'
_symmetry_space_group_name_H-M 'P n m a'
_atom_sites_solution_hydrogens geom
_atom_sites_solution_primary direct
_atom_sites_solution_secondary difmap
_cell_angle_alpha 90.00
_cell_angle_beta 90.00
_cell_angle_gamma 90.00
_cell_formula_units_Z 4
_cell_length_a 12.2281(6)
_cell_length_b 6.7681(3)
_cell_length_c 22.6734(10)
_cell_measurement_reflns_used 5113
_cell_measurement_temperature 296(2)
_cell_measurement_theta_max 31.10
_cell_measurement_theta_min 3.01
_cell_volume 1876.47(15)
_computing_cell_refinement 'SAINT (Bruker, 2007)'
_computing_data_collection 'APEX2 (Bruker, 2007)'
_computing_data_reduction 'SAINT (Bruker, 2007)'
_computing_molecular_graphics 'ORTEP-3 (Farrugia, 1997)'
_computing_publication_material 'WinGX (Farrugia, 1999) and SHELXL97 (Sheldrick, 2008)'
_computing_structure_refinement 'SHELXL97 (Sheldrick, 2008)'
_computing_structure_solution 'SHELXS97 (Sheldrick, 2008)'
_diffrn_ambient_temperature 296(2)
_diffrn_measured_fraction_theta_full 0.999
_diffrn_measured_fraction_theta_max 0.999
_diffrn_measurement_device_type 'Bruker APEXII CCD'
_diffrn_measurement_method 'phi and omega scans'
_diffrn_radiation_monochromator graphite
_diffrn_radiation_source 'fine-focus sealed tube'
_diffrn_radiation_type MoK\a
_diffrn_radiation_wavelength 0.71073
_diffrn_reflns_av_R_equivalents 0.0200
_diffrn_reflns_av_sigmaI/netI 0.0155
_diffrn_reflns_limit_h_max 15
_diffrn_reflns_limit_h_min -15
_diffrn_reflns_limit_k_max 4
_diffrn_reflns_limit_k_min -8
_diffrn_reflns_limit_l_max 28
_diffrn_reflns_limit_l_min -19
_diffrn_reflns_number 10469
_diffrn_reflns_theta_full 26.49
_diffrn_reflns_theta_max 26.49
_diffrn_reflns_theta_min 2.45
_diffrn_standards_decay_% 2
_diffrn_standards_number 0
_exptl_absorpt_coefficient_mu 0.161
_exptl_absorpt_correction_T_max 0.962
_exptl_absorpt_correction_T_min 0.938
_exptl_absorpt_correction_type multi-scan
_exptl_absorpt_process_details '(SADABS; Bruker, 2007)'
_exptl_crystal_colour colourles
_exptl_crystal_density_diffrn 1.488
_exptl_crystal_density_method 'not measured'
_exptl_crystal_description block
_exptl_crystal_F_000 880
_exptl_crystal_size_max 0.42
_exptl_crystal_size_mid 0.33
_exptl_crystal_size_min 0.24
_refine_diff_density_max 0.633
_refine_diff_density_min -0.670
_refine_ls_extinction_coef 0.0138(14)
_refine_ls_extinction_expression Fc^*^=kFc[1+0.001xFc^2^\l^3^/sin(2\q)]^-1/4^
_refine_ls_extinction_method 'SHELXL97 (Sheldrick, 2008)'
_refine_ls_goodness_of_fit_ref 1.066
_refine_ls_hydrogen_treatment mixed
_refine_ls_matrix_type full
_refine_ls_number_parameters 180
_refine_ls_number_reflns 2121
_refine_ls_number_restraints 12
_refine_ls_restrained_S_all 1.168
_refine_ls_R_factor_all 0.0511
_refine_ls_R_factor_gt 0.0435
_refine_ls_shift/su_max 0.001
_refine_ls_shift/su_mean 0.000
_refine_ls_structure_factor_coef Fsqd
_refine_ls_weighting_details 'calc w=1/[\s^2^(Fo^2^)+(0.0476P)^2^+1.7283P] where P=(Fo^2^+2Fc^2^)/3'
_refine_ls_weighting_scheme calc
_refine_ls_wR_factor_gt 0.1101
_refine_ls_wR_factor_ref 0.1186
_reflns_number_gt 1825
_reflns_number_total 2121
_reflns_threshold_expression I>2\s(I)
_cod_data_source_file hb5277.cif
_cod_data_source_block I
_cod_depositor_comments
;
The following automatic conversions were performed:
'_geom_angle_publ_flag' value 'Y' changed to 'y' according to
'/home/saulius/struct/CIF-dictionaries/cif_core.dic' dictionary named
'cif_core.dic' version 2.4.1 from 2010-06-29 (5 times).

Automatic conversion script
Id: cif_fix_enum 1527 2010-12-29 10:47:43Z saulius 

The following automatic conversions were performed:

'_geom_angle_publ_flag' value 'Y' changed to 'y' according to
/home/saulius/struct/CIF-dictionaries/cif_core.dic dictionary named
'cif_core.dic' version 2.4.1 from 2010-06-29 (5 times).

Automatic conversion script
Id: cif_fix_values 1715 2011-07-08 13:25:40Z adriana 
;
_cod_database_code 2224970
_cod_database_fobs_code 2224970

loop_
_symmetry_equiv_pos_as_xyz
'x, y, z'
'-x+1/2, -y, z+1/2'
'-x, y+1/2, -z'
'x+1/2, -y+1/2, -z+1/2'
'-x, -y, -z'
'x-1/2, y, -z-1/2'
'x, -y-1/2, z'
'-x-1/2, y-1/2, z-1/2'

loop_
_atom_site_type_symbol
_atom_site_label
_atom_site_fract_x
_atom_site_fract_y
_atom_site_fract_z
_atom_site_U_iso_or_equiv
_atom_site_adp_type
_atom_site_calc_flag
_atom_site_refinement_flags
_atom_site_occupancy
_atom_site_disorder_assembly
_atom_site_disorder_group
C C1 0.6494(2) 0.7500 0.97772(12) 0.0327(7) Uani d S 1 . .
C C2 0.7164(2) 0.7500 0.92725(13) 0.0321(7) Uani d S 1 . .
H H2 0.7920 0.7500 0.9315 0.039 Uiso calc SR 1 . .
C C3 0.6713(2) 0.7500 0.87213(12) 0.0263(6) Uani d S 1 . .
C C4 0.5554(2) 0.7500 0.86488(12) 0.0260(6) Uani d S 1 . .
C C5 0.4908(2) 0.7500 0.91595(13) 0.0317(7) Uani d S 1 . .
H H5 0.4151 0.7500 0.9123 0.038 Uiso calc SR 1 . .
C C6 0.5368(2) 0.7500 0.97117(13) 0.0331(7) Uani d S 1 . .
H H6 0.4921 0.7500 1.0044 0.040 Uiso calc SR 1 . .
C C7 0.6978(3) 0.7500 1.03533(14) 0.0505(10) Uani d S 1 . .
H H7 0.7738 0.7500 1.0370 0.061 Uiso calc SR 1 . .
C C8 0.8444(2) 0.7500 0.82464(14) 0.0345(7) Uani d S 1 . .
H H8A 0.8757 0.7214 0.7868 0.052 Uiso calc PR 0.50 . .
H H8B 0.8669 0.6512 0.8525 0.052 Uiso calc PR 0.50 . .
H H8C 0.8689 0.8774 0.8377 0.052 Uiso calc PR 0.50 . .
C C9 0.6086(3) 0.7500 0.49146(15) 0.0582(12) Uani d S 1 . .
C C10 0.7012(2) 0.7500 0.45577(13) 0.0318(7) Uani d S 1 . .
H H10 0.7704 0.7500 0.4728 0.038 Uiso calc SR 1 . .
C C11 0.6907(2) 0.7500 0.39567(12) 0.0258(6) Uani d S 1 . .
C C12 0.5862(2) 0.7500 0.36734(13) 0.0336(7) Uani d S 1 . .
C C13 0.4958(3) 0.7500 0.40446(17) 0.092(2) Uani d S 1 . .
H H13 0.4260 0.7500 0.3882 0.111 Uiso calc SR 1 . .
C C14 0.5076(3) 0.7500 0.46474(18) 0.099(2) Uani d SU 1 . .
H H14 0.4452 0.7500 0.4882 0.118 Uiso calc SR 1 . .
C C15 0.6143(3) 0.7500 0.55467(17) 0.0725(15) Uani d S 1 . .
H H15 0.5477 0.7500 0.5745 0.087 Uiso calc SR 1 . .
C C16 0.8841(2) 0.7500 0.38079(14) 0.0364(7) Uani d S 1 . .
H H16A 0.8962 0.8710 0.4019 0.055 Uiso calc PR 0.50 . .
H H16B 0.9364 0.7389 0.3494 0.055 Uiso calc PR 0.50 . .
H H16C 0.8922 0.6401 0.4072 0.055 Uiso calc PR 0.50 . .
O O1 0.59561(12) 0.4859(3) 0.73010(7) 0.0386(4) Uani d D 1 . .
H H1A 0.5721(19) 0.552(4) 0.7574(10) 0.047(8) Uiso d D 1 . .
H H1B 0.5423(18) 0.426(4) 0.7162(11) 0.060(9) Uiso d D 1 . .
O O2 0.83431(12) 0.4956(3) 0.68524(7) 0.0353(4) Uani d D 1 . .
H H2A 0.835(2) 0.439(4) 0.6534(9) 0.047(8) Uiso d D 1 . .
H H2B 0.8935(17) 0.557(4) 0.6870(11) 0.051(8) Uiso d D 1 . .
O O3 0.72906(16) 0.7500 0.82013(9) 0.0352(5) Uani d S 1 . .
O O4 0.6492(2) 0.7500 1.08231(10) 0.0528(7) Uani d S 1 . .
O O5 0.51190(16) 0.7500 0.81191(8) 0.0319(5) Uani d S 1 . .
O O6 0.6945(2) 0.7500 0.58503(11) 0.0611(8) Uani d S 1 . .
O O7 0.77607(16) 0.7500 0.35679(9) 0.0367(5) Uani d S 1 . .
O O8 0.57840(16) 0.7500 0.31048(8) 0.0325(5) Uani d S 1 . .
Na Na1 0.69720(10) 0.7500 0.68819(5) 0.0353(3) Uani d S 1 . .
Na Na2 0.75745(10) 0.2500 0.75268(5) 0.0343(3) Uani d S 1 . .

loop_
_atom_site_aniso_label
_atom_site_aniso_U_11
_atom_site_aniso_U_22
_atom_site_aniso_U_33
_atom_site_aniso_U_12
_atom_site_aniso_U_13
_atom_site_aniso_U_23
C1 0.0341(15) 0.0405(18) 0.0234(14) 0.000 -0.0004(11) 0.000
C2 0.0253(13) 0.0429(18) 0.0282(14) 0.000 -0.0014(11) 0.000
C3 0.0260(13) 0.0284(15) 0.0245(13) 0.000 0.0031(10) 0.000
C4 0.0265(13) 0.0271(15) 0.0245(13) 0.000 -0.0018(10) 0.000
C5 0.0241(13) 0.0400(17) 0.0309(15) 0.000 0.0014(11) 0.000
C6 0.0322(14) 0.0404(18) 0.0268(14) 0.000 0.0053(11) 0.000
C7 0.0400(17) 0.084(3) 0.0279(16) 0.000 -0.0038(13) 0.000
C8 0.0274(14) 0.0409(18) 0.0352(16) 0.000 0.0065(12) 0.000
C9 0.0366(17) 0.110(4) 0.0276(17) 0.000 0.0020(13) 0.000
C10 0.0299(14) 0.0375(17) 0.0281(14) 0.000 -0.0045(11) 0.000
C11 0.0268(13) 0.0240(14) 0.0267(13) 0.000 0.0007(10) 0.000
C12 0.0295(14) 0.0457(19) 0.0256(14) 0.000 -0.0029(11) 0.000
C13 0.0249(16) 0.219(7) 0.0333(18) 0.000 -0.0012(14) 0.000
C14 0.0368(19) 0.218(6) 0.041(2) 0.000 0.0087(17) 0.000
C15 0.047(2) 0.138(5) 0.0322(19) 0.000 0.0065(16) 0.000
C16 0.0245(13) 0.0486(19) 0.0363(16) 0.000 -0.0056(12) 0.000
O1 0.0325(8) 0.0420(10) 0.0413(9) -0.0063(7) 0.0053(7) -0.0109(8)
O2 0.0347(8) 0.0402(9) 0.0311(8) -0.0032(7) 0.0039(6) -0.0014(7)
O3 0.0256(10) 0.0557(15) 0.0243(10) 0.000 0.0028(8) 0.000
O4 0.0623(16) 0.0727(19) 0.0233(11) 0.000 -0.0007(10) 0.000
O5 0.0266(9) 0.0442(13) 0.0249(10) 0.000 -0.0030(8) 0.000
O6 0.0559(16) 0.099(2) 0.0287(12) 0.000 -0.0051(11) 0.000
O7 0.0243(10) 0.0597(15) 0.0262(10) 0.000 -0.0024(8) 0.000
O8 0.0291(10) 0.0442(13) 0.0242(10) 0.000 -0.0039(8) 0.000
Na1 0.0336(6) 0.0352(7) 0.0371(7) 0.000 0.0020(5) 0.000
Na2 0.0337(6) 0.0422(7) 0.0272(6) 0.000 0.0001(5) 0.000

loop_
_atom_type_symbol
_atom_type_description
_atom_type_scat_dispersion_real
_atom_type_scat_dispersion_imag
_atom_type_scat_source
C C 0.0033 0.0016 'International Tables Vol C Tables 4.2.6.8 and 6.1.1.4'
H H 0.0000 0.0000 'International Tables Vol C Tables 4.2.6.8 and 6.1.1.4'
O O 0.0106 0.0060 'International Tables Vol C Tables 4.2.6.8 and 6.1.1.4'
Na Na 0.0362 0.0249 'International Tables Vol C Tables 4.2.6.8 and 6.1.1.4'

loop_
_geom_angle_atom_site_label_1
_geom_angle_atom_site_label_2
_geom_angle_atom_site_label_3
_geom_angle_site_symmetry_1
_geom_angle_site_symmetry_3
_geom_angle
_geom_angle_publ_flag
C6 C1 C2 . . 119.4(3) ?
C6 C1 C7 . . 120.6(3) ?
C2 C1 C7 . . 120.0(3) ?
C3 C2 C1 . . 120.6(3) ?
C3 C2 H2 . . 119.7 ?
C1 C2 H2 . . 119.7 ?
C2 C3 O3 . . 125.3(2) ?
C2 C3 C4 . . 120.4(2) ?
O3 C3 C4 . . 114.3(2) ?
O5 C4 C5 . . 121.8(2) ?
O5 C4 C3 . . 120.5(2) ?
C5 C4 C3 . . 117.7(2) ?
C6 C5 C4 . . 121.5(3) ?
C6 C5 H5 . . 119.2 ?
C4 C5 H5 . . 119.2 ?
C5 C6 C1 . . 120.3(3) ?
C5 C6 H6 . . 119.8 ?
C1 C6 H6 . . 119.8 ?
O4 C7 C1 . . 126.4(3) ?
O4 C7 H7 . . 116.8 ?
C1 C7 H7 . . 116.8 ?
O3 C8 H8A . . 109.5 ?
O3 C8 H8B . . 109.5 ?
H8A C8 H8B . . 109.5 ?
O3 C8 H8C . . 109.5 ?
H8A C8 H8C . . 109.5 ?
H8B C8 H8C . . 109.5 ?
C14 C9 C10 . . 118.3(3) ?
C14 C9 C15 . . 118.9(4) ?
C10 C9 C15 . . 122.8(3) ?
C11 C10 C9 . . 120.2(3) ?
C11 C10 H10 . . 119.9 ?
C9 C10 H10 . . 119.9 ?
O7 C11 C10 . . 124.8(3) ?
O7 C11 C12 . . 113.1(2) ?
C10 C11 C12 . . 122.1(3) ?
O8 C12 C13 . . 123.0(3) ?
O8 C12 C11 . . 120.9(3) ?
C13 C12 C11 . . 116.0(3) ?
C14 C13 C12 . . 121.3(3) ?
C14 C13 H13 . . 119.4 ?
C12 C13 H13 . . 119.4 ?
C13 C14 C9 . . 122.1(4) ?
C13 C14 H14 . . 118.9 ?
C9 C14 H14 . . 118.9 ?
O6 C15 C9 . . 127.8(4) ?
O6 C15 H15 . . 116.1 ?
C9 C15 H15 . . 116.1 ?
O7 C16 H16A . . 109.5 ?
O7 C16 H16B . . 109.5 ?
H16A C16 H16B . . 109.5 ?
O7 C16 H16C . . 109.5 ?
H16A C16 H16C . . 109.5 ?
H16B C16 H16C . . 109.5 ?
Na1 O1 Na2 . . 98.23(6) n
Na1 O1 H1A . . 94.3(19) ?
Na2 O1 H1A . . 117.2(19) ?
Na1 O1 H1B . . 129(2) ?
Na2 O1 H1B . . 112(2) ?
H1A O1 H1B . . 106(2) ?
Na1 O2 Na2 . . 101.61(6) n
Na1 O2 H2A . . 111.6(19) ?
Na2 O2 H2A . . 104.0(19) ?
Na1 O2 H2B . . 104.2(19) ?
Na2 O2 H2B . . 129.9(19) ?
H2A O2 H2B . . 105(2) ?
C3 O3 C8 . . 116.8(2) ?
C3 O3 Na1 . . 141.66(16) ?
C8 O3 Na1 . . 101.57(16) ?
C15 O6 Na1 . . 125.9(3) n
C11 O7 C16 . . 117.4(2) ?
C11 O7 Na2 . 2_664 120.33(16) n
C16 O7 Na2 . 2_664 122.24(17) ?
C12 O8 Na2 . 2_664 118.88(18) n
O6 Na1 O1 . 7_575 113.13(7) ?
O6 Na1 O1 . . 113.13(7) n
O1 Na1 O1 7_575 . 97.63(9) n
O6 Na1 O2 . 7_575 88.96(7) ?
O1 Na1 O2 7_575 7_575 80.61(6) ?
O1 Na1 O2 . 7_575 156.19(8) n
O6 Na1 O2 . . 88.96(7) n
O1 Na1 O2 7_575 . 156.19(8) ?
O1 Na1 O2 . . 80.61(5) n
O2 Na1 O2 7_575 . 91.48(9) n
O6 Na1 O3 . . 173.38(9) ?
O1 Na1 O3 7_575 . 70.78(5) ?
O1 Na1 O3 . . 70.78(5) n
O2 Na1 O3 7_575 . 86.42(5) ?
O2 Na1 O3 . . 86.42(5) ?
O7 Na2 O8 2_665 2_665 66.71(7) ?
O7 Na2 O2 2_665 7_565 132.97(5) ?
O8 Na2 O2 2_665 7_565 91.15(6) ?
O7 Na2 O2 2_665 . 132.97(5) ?
O8 Na2 O2 2_665 . 91.15(6) ?
O2 Na2 O2 7_565 . 85.60(9) ?
O7 Na2 O1 2_665 7_565 93.66(6) ?
O8 Na2 O1 2_665 7_565 138.31(5) ?
O2 Na2 O1 7_565 7_565 75.61(6) ?
O2 Na2 O1 . 7_565 126.01(7) ?
O7 Na2 O1 2_665 . 93.66(6) y
O8 Na2 O1 2_665 . 138.31(5) y
O2 Na2 O1 7_565 . 126.01(7) y
O2 Na2 O1 . . 75.61(5) y
O1 Na2 O1 7_565 . 75.98(8) y

loop_
_geom_bond_atom_site_label_1
_geom_bond_atom_site_label_2
_geom_bond_site_symmetry_2
_geom_bond_distance
_geom_bond_publ_flag
C1 C6 . 1.385(4) ?
C1 C2 . 1.407(4) ?
C1 C7 . 1.434(4) ?
C2 C3 . 1.366(4) ?
C2 H2 . 0.9300 ?
C3 O3 . 1.374(3) ?
C3 C4 . 1.427(4) ?
C4 O5 . 1.314(3) ?
C4 C5 . 1.402(4) ?
C5 C6 . 1.372(4) ?
C5 H5 . 0.9300 ?
C6 H6 . 0.9300 ?
C7 O4 . 1.220(4) ?
C7 H7 . 0.9300 ?
C8 O3 . 1.414(3) ?
C8 H8A . 0.9600 ?
C8 H8B . 0.9600 ?
C8 H8C . 0.9600 ?
C9 C14 . 1.376(5) ?
C9 C10 . 1.391(4) ?
C9 C15 . 1.435(5) ?
C10 C11 . 1.369(4) ?
C10 H10 . 0.9300 ?
C11 O7 . 1.366(3) ?
C11 C12 . 1.430(4) ?
C12 O8 . 1.293(3) ?
C12 C13 . 1.390(5) ?
C13 C14 . 1.374(6) ?
C13 H13 . 0.9300 ?
C14 H14 . 0.9300 ?
C15 O6 . 1.198(5) ?
C15 H15 . 0.9300 ?
C16 O7 . 1.428(3) ?
C16 H16A . 0.9600 ?
C16 H16B . 0.9600 ?
C16 H16C . 0.9600 ?
O1 H1A . 0.817(17) ?
O1 H1B . 0.830(17) ?
O2 H2A . 0.816(17) ?
O2 H2B . 0.836(17) ?
Na1 O1 . 2.3751(18) y
Na1 O2 . 2.4043(18) y
Na1 O6 . 2.339(3) y
Na1 O1 7_575 2.3751(18) n
Na1 O2 7_575 2.4043(18) n
Na2 O1 . 2.5938(19) y
Na2 O2 . 2.4462(18) y
Na2 O2 7_565 2.4462(18) n
Na2 O1 7_565 2.5938(19) n
Na2 O7 2_665 2.396(2) y
Na2 O8 2_665 2.397(2) y

loop_
_geom_hbond_atom_site_label_D
_geom_hbond_atom_site_label_H
_geom_hbond_atom_site_label_A
_geom_hbond_site_symmetry_A
_geom_hbond_distance_DH
_geom_hbond_distance_HA
_geom_hbond_distance_DA
_geom_hbond_angle_DHA
O1 H1A O5 . 0.817(17) 1.965(17) 2.772(2) 169(3)
O1 H1B O8 5_666 0.830(17) 1.991(17) 2.815(2) 172(3)
O2 H2A O4 2_664 0.816(17) 2.069(18) 2.872(2) 168(3)
O2 H2B O5 6_657 0.836(17) 1.950(18) 2.772(2) 168(3)

loop_
_geom_torsion_atom_site_label_1
_geom_torsion_atom_site_label_2
_geom_torsion_atom_site_label_3
_geom_torsion_atom_site_label_4
_geom_torsion_site_symmetry_1
_geom_torsion_site_symmetry_2
_geom_torsion_site_symmetry_3
_geom_torsion_site_symmetry_4
_geom_torsion
_geom_torsion_publ_flag
C6 C1 C2 C3 . . . . 0.000(2) ?
C7 C1 C2 C3 . . . . 180.0000(10) ?
C1 C2 C3 O3 . . . . 180.0000(10) ?
C1 C2 C3 C4 . . . . 0.0000(10) ?
C2 C3 C4 O5 . . . . 180.0000(10) ?
O3 C3 C4 O5 . . . . 0.0000(10) ?
C2 C3 C4 C5 . . . . 0.0000(10) ?
O3 C3 C4 C5 . . . . 180.0000(10) ?
O5 C4 C5 C6 . . . . 180.0000(10) ?
C3 C4 C5 C6 . . . . 0.000(2) ?
C4 C5 C6 C1 . . . . 0.000(2) ?
C2 C1 C6 C5 . . . . 0.000(2) ?
C7 C1 C6 C5 . . . . 180.0000(10) ?
C6 C1 C7 O4 . . . . 0.000(2) ?
C2 C1 C7 O4 . . . . 180.000(2) ?
C14 C9 C10 C11 . . . . 0.0 ?
C15 C9 C10 C11 . . . . 180.0 ?
C9 C10 C11 O7 . . . . 180.0 ?
C9 C10 C11 C12 . . . . 0.0 ?
O7 C11 C12 O8 . . . . 0.0 ?
C10 C11 C12 O8 . . . . 180.0 ?
O7 C11 C12 C13 . . . . 180.0 ?
C10 C11 C12 C13 . . . . 0.0 ?
O8 C12 C13 C14 . . . . 180.0 ?
C11 C12 C13 C14 . . . . 0.0 ?
C12 C13 C14 C9 . . . . 0.0000(10) ?
C10 C9 C14 C13 . . . . 0.0000(10) ?
C15 C9 C14 C13 . . . . 180.0 ?
C14 C9 C15 O6 . . . . 180.0 ?
C10 C9 C15 O6 . . . . 0.0000(10) ?
C2 C3 O3 C8 . . . . 0.0000(10) ?
C4 C3 O3 C8 . . . . 180.0000(10) ?
C2 C3 O3 Na1 . . . . 180.0000(10) ?
C4 C3 O3 Na1 . . . . 0.0000(10) ?
C9 C15 O6 Na1 . . . . 180.0 ?
C10 C11 O7 C16 . . . . 0.0 ?
C12 C11 O7 C16 . . . . 180.0 ?
C10 C11 O7 Na2 . . . 2_664 180.0 ?
C12 C11 O7 Na2 . . . 2_664 0.0 ?
C13 C12 O8 Na2 . . . 2_664 180.0 ?
C11 C12 O8 Na2 . . . 2_664 0.0 ?
C15 O6 Na1 O1 . . . 7_575 -54.92(6) ?
C15 O6 Na1 O1 . . . . 54.92(6) ?
C15 O6 Na1 O2 . . . 7_575 -134.25(4) ?
C15 O6 Na1 O2 . . . . 134.25(4) ?
Na2 O1 Na1 O6 . . . . 99.60(9) ?
Na2 O1 Na1 O1 . . . 7_575 -141.19(5) ?
Na2 O1 Na1 O2 . . . 7_575 -57.16(18) ?
Na2 O1 Na1 O2 . . . . 14.80(6) ?
Na2 O1 Na1 O3 . . . . -74.67(6) ?
Na2 O2 Na1 O6 . . . . -129.53(7) ?
Na2 O2 Na1 O1 . . . 7_575 71.75(18) ?
Na2 O2 Na1 O1 . . . . -15.88(7) ?
Na2 O2 Na1 O2 . . . 7_575 141.54(5) ?
Na2 O2 Na1 O3 . . . . 55.22(6) ?
C3 O3 Na1 O1 . . . 7_575 52.85(5) ?
C8 O3 Na1 O1 . . . 7_575 -127.15(5) ?
C3 O3 Na1 O1 . . . . -52.85(5) ?
C8 O3 Na1 O1 . . . . 127.15(5) ?
C3 O3 Na1 O2 . . . 7_575 134.14(4) ?
C8 O3 Na1 O2 . . . 7_575 -45.86(4) ?
C3 O3 Na1 O2 . . . . -134.14(4) ?
C8 O3 Na1 O2 . . . . 45.86(4) ?
Na1 O2 Na2 O7 . . . 2_665 -66.66(11) ?
Na1 O2 Na2 O8 . . . 2_665 -125.21(6) ?
Na1 O2 Na2 O2 . . . 7_565 143.73(5) ?
Na1 O2 Na2 O1 . . . 7_565 75.08(9) ?
Na1 O2 Na2 O1 . . . . 14.79(6) ?
Na1 O1 Na2 O7 . . . 2_665 118.71(6) ?
Na1 O1 Na2 O8 . . . 2_665 60.30(12) ?
Na1 O1 Na2 O2 . . . 7_565 -88.29(9) ?
Na1 O1 Na2 O2 . . . . -14.81(6) ?
Na1 O1 Na2 O1 . . . 7_565 -148.42(4) ?
